data_2216517
loop_
_publ_author_name
'L\'opez-Rodr\'iguez, Mat\'ias'
'Mazoir, Noureddine'
'Daoubi, Mourad'
'Reina, Mat\'ias'
'Benharref, Ahmed'

_publ_section_title
1-(1,5-Dimethylhexyl)-3a,5b,12a,14a-tetramethyl-2,3,3a,4,5,5a,5b,11,12,13,14,14a-dodecahydro-1<i>H</i>,12a<i>H</i>-cyclopenta[1,2]phenanthro[7,8-<i>b</i>]indole
_journal_coeditor_code HG2320
_journal_issue 12
_journal_name_full 'Acta Crystallographica Section E'
_journal_page_first o4911
_journal_page_last o4911
_journal_paper_doi 10.1107/S1600536807053913
_journal_volume 63
_journal_year 2007
_chemical_formula_iupac 'C35 H51 N'
_chemical_formula_moiety 'C35 H51 N'
_chemical_formula_sum 'C35 H51 N'
_chemical_formula_weight 485.77
_chemical_name_systematic
;
1-(1,5-Dimethylhexyl)-3a,5b,12a,14a-tetramethyl-
2,3,3a,4,5,5a,5b,11,12,13,14,14a-dodecahydro-
1H,12aH-cyclopentano[1,2]phenantreno[7,8-<i>b</i>]indole
;
_space_group_IT_number 19
_symmetry_cell_setting orthorhombic
_symmetry_space_group_name_Hall 'P 2ac 2ab'
_symmetry_space_group_name_H-M 'P 21 21 21'
_atom_sites_solution_hydrogens geom
_atom_sites_solution_primary direct
_atom_sites_solution_secondary difmap
_audit_creation_method SHELXL-97
_cell_angle_alpha 90.00
_cell_angle_beta 90.00
_cell_angle_gamma 90.00
_cell_formula_units_Z 4
_cell_length_a 6.563(2)
_cell_length_b 18.668(4)
_cell_length_c 23.930(7)
_cell_measurement_reflns_used 2013
_cell_measurement_temperature 170(2)
_cell_measurement_theta_max 27.00
_cell_measurement_theta_min 3.36
_cell_volume 2931.9(14)
_computing_cell_refinement 'SCALEPACK (Otwinowski  & Minor, 1997)'
_computing_data_collection 'COLLECT (Nonius 2000)'
_computing_data_reduction 'SCALEPACK and DENZO (Otwinowski & Minor, 1997)'
_computing_molecular_graphics 'PLATON (Spek, 2003)'
_computing_publication_material '<i>Win</i>GX (Farrugia,1999)'
_computing_structure_refinement 'SHELXL-97 (Sheldrick, 1997)'
_computing_structure_solution 'SIR97 (Altomare <i>et al.</i>, 1999)'
_diffrn_ambient_temperature 170(2)
_diffrn_detector_area_resol_mean 9
_diffrn_measured_fraction_theta_full 0.991
_diffrn_measured_fraction_theta_max 0.991
_diffrn_measurement_device '95mm CCDcamera on \\k goniostat'
_diffrn_measurement_device_type 'Enraf-Nonius KappaCCD'
_diffrn_measurement_method '\f and \w'
_diffrn_radiation_monochromator graphite
_diffrn_radiation_source 'fine-focus sealed tube'
_diffrn_radiation_type MoK\a
_diffrn_radiation_wavelength 0.71073
_diffrn_reflns_av_R_equivalents 0.071
_diffrn_reflns_av_sigmaI/netI 0.059
_diffrn_reflns_limit_h_max 8
_diffrn_reflns_limit_h_min 0
_diffrn_reflns_limit_k_max 23
_diffrn_reflns_limit_k_min 0
_diffrn_reflns_limit_l_max 30
_diffrn_reflns_limit_l_min 0
_diffrn_reflns_number 16251
_diffrn_reflns_theta_full 27.00
_diffrn_reflns_theta_max 27.00
_diffrn_reflns_theta_min 3.38
_diffrn_standards_number 0
_exptl_absorpt_coefficient_mu 0.062
_exptl_absorpt_correction_type none
_exptl_crystal_colour colourless
_exptl_crystal_density_diffrn 1.101
_exptl_crystal_density_meas ?
_exptl_crystal_density_method 'not measured'
_exptl_crystal_description block
_exptl_crystal_F_000 1072
_exptl_crystal_size_max 0.20
_exptl_crystal_size_mid 0.15
_exptl_crystal_size_min 0.10
_refine_diff_density_max 0.371
_refine_diff_density_min -0.261
_refine_ls_extinction_method none
_refine_ls_goodness_of_fit_ref 1.137
_refine_ls_hydrogen_treatment constr
_refine_ls_matrix_type full
_refine_ls_number_parameters 330
_refine_ls_number_reflns 3625
_refine_ls_number_restraints 0
_refine_ls_restrained_S_all 1.137
_refine_ls_R_factor_all 0.0832
_refine_ls_R_factor_gt 0.0746
_refine_ls_shift/su_max 0.00
_refine_ls_shift/su_mean 0.00
_refine_ls_structure_factor_coef Fsqd
_refine_ls_weighting_details 'calc w=1/[\s^2^(Fo^2^)+(0.0624P)^2^+2.3560P] where P=(Fo^2^+2Fc^2^)/3'
_refine_ls_weighting_scheme calc
_refine_ls_wR_factor_gt 0.1704
_refine_ls_wR_factor_ref 0.1757
_reflns_number_gt 3234
_reflns_number_total 3625
_reflns_threshold_expression >2sigma(I)
_cod_data_source_file hg2320.cif
_cod_data_source_block I
_cod_depositor_comments
;
The following automatic conversions were performed:

'_exptl_crystal_density_meas' value 'not performed' was changed to
'?' - the value is perceived as not measured.

Automatic conversion script
Id: cif_fix_values 3008 2015-01-20 13:52:24Z robertas 
;
_cod_database_code 2216517
_cod_database_fobs_code 2216517

loop_
_symmetry_equiv_pos_as_xyz
'x, y, z'
'-x+1/2, -y, z+1/2'
'x+1/2, -y+1/2, -z'
'-x, y+1/2, -z+1/2'

loop_
_atom_site_type_symbol
_atom_site_label
_atom_site_fract_x
_atom_site_fract_y
_atom_site_fract_z
_atom_site_U_iso_or_equiv
_atom_site_adp_type
_atom_site_calc_flag
_atom_site_refinement_flags
_atom_site_occupancy
C C1 0.7821(5) 0.11990(16) 0.13819(14) 0.0218(7) Uani d . 1
C C1' 0.7970(6) 0.05385(18) 0.05148(14) 0.0265(8) Uani d . 1
H H1' 0.6820 0.0226 0.0608 0.032 Uiso calc R 1
C C1" 0.8396(7) 0.0449(2) -0.01160(15) 0.0355(9) Uani d . 1
H H1" 0.9563 0.0753 -0.0213 0.043 Uiso calc R 1
C C2 0.7460(5) 0.12964(18) 0.07411(14) 0.0235(7) Uani d . 1
C C2' 0.9805(6) 0.0304(2) 0.08873(16) 0.0345(9) Uani d . 1
H H2'1 0.9611 -0.0183 0.1018 0.041 Uiso calc R 1
H H2'2 1.1063 0.0324 0.0675 0.041 Uiso calc R 1
C C2" 0.8968(8) -0.0333(2) -0.02462(17) 0.0458(11) Uani d . 1
H H2"1 0.9809 -0.0515 0.0056 0.055 Uiso calc R 1
H H2"2 0.7731 -0.0617 -0.0255 0.055 Uiso calc R 1
C C3 0.5296(6) 0.15825(19) 0.06657(15) 0.0276(8) Uani d . 1
H H3A 0.4328 0.1220 0.0783 0.033 Uiso calc R 1
H H3B 0.5058 0.1682 0.0273 0.033 Uiso calc R 1
C C3' 0.9900(6) 0.08280(19) 0.13891(16) 0.0298(8) Uani d . 1
H H3'1 1.0106 0.0571 0.1737 0.036 Uiso calc R 1
H H3'2 1.0992 0.1173 0.1342 0.036 Uiso calc R 1
C C3" 1.0112(11) -0.0440(3) -0.08002(19) 0.0670(16) Uani d . 1
H H3"1 0.9258 -0.0268 -0.1103 0.080 Uiso calc R 1
H H3"2 1.1334 -0.0147 -0.0795 0.080 Uiso calc R 1
C C4 0.4946(6) 0.22715(19) 0.10081(15) 0.0295(8) Uani d . 1
H H4A 0.5169 0.2677 0.0762 0.035 Uiso calc R 1
H H4B 0.3525 0.2283 0.1119 0.035 Uiso calc R 1
C C4" 1.0700(14) -0.1188(4) -0.0919(3) 0.114(3) Uani d . 1
H H4"1 0.9463 -0.1463 -0.0978 0.136 Uiso calc R 1
H H4"2 1.1358 -0.1380 -0.0588 0.136 Uiso calc R 1
C C4A 0.6224(5) 0.23830(17) 0.15256(14) 0.0211(7) Uani d . 1
C C4B 0.5965(5) 0.31121(17) 0.18229(15) 0.0226(7) Uani d . 1
C C5 0.3720(5) 0.33502(19) 0.18046(16) 0.0270(8) Uani d . 1
H H5A 0.2867 0.2956 0.1928 0.032 Uiso calc R 1
H H5B 0.3354 0.3460 0.1421 0.032 Uiso calc R 1
C C5" 1.2102(14) -0.1319(6) -0.1415(3) 0.138(4) Uani d . 1
H H5" 1.2279 -0.1840 -0.1418 0.165 Uiso calc R 1
C C6 0.3279(5) 0.40146(18) 0.21742(16) 0.0286(8) Uani d . 1
H H6A 0.4003 0.4428 0.2030 0.034 Uiso calc R 1
H H6B 0.1832 0.4120 0.2172 0.034 Uiso calc R 1
C C6" 1.1121(13) -0.1172(4) -0.1936(3) 0.100(2) Uani d . 1
H H6"1 0.9720 -0.1318 -0.1916 0.150 Uiso calc R 1
H H6"2 1.1793 -0.1432 -0.2229 0.150 Uiso calc R 1
H H6"3 1.1192 -0.0668 -0.2012 0.150 Uiso calc R 1
C C6A 0.3964(5) 0.38538(17) 0.27494(16) 0.0263(8) Uani d . 1
N N7 0.2790(5) 0.37794(17) 0.31774(14) 0.0311(7) Uani d . 1
C C7" 1.4140(13) -0.1051(8) -0.1367(4) 0.207(7) Uani d . 1
H H7"1 1.4693 -0.1185 -0.1010 0.310 Uiso calc R 1
H H7"2 1.4126 -0.0538 -0.1398 0.310 Uiso calc R 1
H H7"3 1.4966 -0.1249 -0.1659 0.310 Uiso calc R 1
C C7A 0.4075(6) 0.3549(2) 0.36270(17) 0.0335(9) Uani d . 1
C C8 0.3491(7) 0.3450(3) 0.41768(19) 0.0468(11) Uani d . 1
H H8 0.2149 0.3517 0.4290 0.056 Uiso calc R 1
C C8" 0.6588(8) 0.0684(2) -0.04728(17) 0.0475(11) Uani d . 1
H H8"1 0.6824 0.0551 -0.0855 0.071 Uiso calc R 1
H H8"2 0.6430 0.1194 -0.0448 0.071 Uiso calc R 1
H H8"3 0.5372 0.0454 -0.0340 0.071 Uiso calc R 1
C C9 0.4993(9) 0.3248(3) 0.4551(2) 0.0585(14) Uani d . 1
H H9 0.4650 0.3174 0.4924 0.070 Uiso calc R 1
C C9" 0.8963(6) 0.18492(19) 0.04933(16) 0.0328(9) Uani d . 1
H H9"1 0.8606 0.1945 0.0111 0.049 Uiso calc R 1
H H9"2 1.0323 0.1661 0.0509 0.049 Uiso calc R 1
H H9"3 0.8894 0.2285 0.0705 0.049 Uiso calc R 1
C C10 0.6972(9) 0.3154(3) 0.4385(2) 0.0584(14) Uani d . 1
H H10 0.7943 0.3017 0.4648 0.070 Uiso calc R 1
C C10" 0.7275(6) 0.36513(18) 0.14958(17) 0.0324(9) Uani d . 1
H H10A 0.8691 0.3552 0.1559 0.049 Uiso calc R 1
H H10B 0.6969 0.4128 0.1620 0.049 Uiso calc R 1
H H10C 0.6982 0.3610 0.1104 0.049 Uiso calc R 1
C C11 0.7561(7) 0.3259(2) 0.38344(18) 0.0472(11) Uani d . 1
H H11 0.8911 0.3202 0.3725 0.057 Uiso calc R 1
C C11" 0.7645(6) 0.4297(2) 0.27791(18) 0.0353(9) Uani d . 1
H H11A 0.7225 0.4673 0.3027 0.053 Uiso calc R 1
H H11B 0.7605 0.4467 0.2401 0.053 Uiso calc R 1
H H11C 0.9009 0.4152 0.2870 0.053 Uiso calc R 1
C C11A 0.6074(6) 0.3450(2) 0.34519(16) 0.0319(9) Uani d . 1
C C11B 0.6194(5) 0.36520(18) 0.28420(16) 0.0265(8) Uani d . 1
C C11C 0.6612(5) 0.30024(17) 0.24441(15) 0.0215(7) Uani d . 1
H H11D 0.5745 0.2614 0.2584 0.026 Uiso calc R 1
C C12 0.8779(5) 0.2720(2) 0.24856(17) 0.0301(8) Uani d . 1
H H12A 0.9156 0.2670 0.2876 0.036 Uiso calc R 1
H H12B 0.9709 0.3059 0.2314 0.036 Uiso calc R 1
C C12" 0.6261(6) 0.06843(19) 0.16539(15) 0.0312(8) Uani d . 1
H H12C 0.6580 0.0626 0.2043 0.047 Uiso calc R 1
H H12D 0.6320 0.0227 0.1471 0.047 Uiso calc R 1
H H12E 0.4915 0.0880 0.1617 0.047 Uiso calc R 1
C C13 0.8958(6) 0.19978(18) 0.21951(16) 0.0291(8) Uani d . 1
H H13A 1.0366 0.1927 0.2085 0.035 Uiso calc R 1
H H13B 0.8617 0.1625 0.2462 0.035 Uiso calc R 1
C C13A 0.7632(5) 0.19075(17) 0.16878(14) 0.0219(7) Uani d . 1

loop_
_atom_site_aniso_label
_atom_site_aniso_U_11
_atom_site_aniso_U_22
_atom_site_aniso_U_33
_atom_site_aniso_U_12
_atom_site_aniso_U_13
_atom_site_aniso_U_23
C1 0.0261(17) 0.0158(15) 0.0235(18) 0.0017(13) -0.0030(15) 0.0042(13)
C1' 0.0300(18) 0.0262(17) 0.0232(18) -0.0008(15) 0.0027(15) 0.0029(15)
C1" 0.049(2) 0.035(2) 0.0226(19) -0.0009(18) 0.0076(18) 0.0043(16)
C2 0.0292(18) 0.0235(17) 0.0177(17) 0.0007(15) 0.0008(15) 0.0046(13)
C2' 0.040(2) 0.0307(19) 0.033(2) 0.0076(17) 0.0022(19) -0.0001(17)
C2" 0.069(3) 0.042(2) 0.027(2) 0.007(2) 0.007(2) -0.0063(18)
C3 0.0302(19) 0.0292(19) 0.0235(18) 0.0036(16) -0.0053(16) -0.0018(15)
C3' 0.0344(19) 0.0257(19) 0.0293(19) 0.0106(16) -0.0040(17) -0.0010(15)
C3" 0.100(4) 0.069(3) 0.032(2) 0.004(3) 0.015(3) 0.001(2)
C4 0.0250(17) 0.034(2) 0.030(2) 0.0078(16) -0.0034(17) 0.0008(16)
C4" 0.146(7) 0.141(7) 0.054(4) 0.076(6) 0.011(4) -0.029(4)
C4A 0.0159(15) 0.0235(16) 0.0238(17) -0.0012(13) 0.0024(14) 0.0057(14)
C4B 0.0190(15) 0.0188(16) 0.0299(19) 0.0026(14) 0.0021(15) 0.0042(14)
C5 0.0238(17) 0.0271(18) 0.0302(19) 0.0035(15) 0.0000(16) 0.0010(15)
C5" 0.120(7) 0.247(11) 0.047(4) 0.095(8) 0.023(4) 0.004(5)
C6 0.0212(17) 0.0212(16) 0.043(2) 0.0043(14) 0.0004(16) -0.0004(16)
C6" 0.110(6) 0.131(6) 0.060(4) 0.014(5) 0.008(4) -0.020(4)
C6A 0.0221(16) 0.0161(15) 0.041(2) 0.0011(14) -0.0001(17) -0.0086(15)
N7 0.0189(14) 0.0336(17) 0.0410(19) 0.0001(13) 0.0028(14) -0.0116(15)
C7" 0.063(5) 0.42(2) 0.136(8) 0.021(9) -0.006(5) -0.174(11)
C7A 0.036(2) 0.0294(19) 0.035(2) -0.0015(17) 0.0002(18) -0.0100(17)
C8 0.044(2) 0.058(3) 0.039(2) -0.001(2) 0.005(2) -0.014(2)
C8" 0.069(3) 0.051(3) 0.023(2) 0.006(2) -0.001(2) 0.0003(19)
C9 0.078(4) 0.066(3) 0.032(2) -0.001(3) 0.001(3) -0.010(2)
C9" 0.039(2) 0.0298(19) 0.029(2) -0.0013(18) 0.0099(18) 0.0056(16)
C10 0.065(3) 0.072(3) 0.038(3) 0.016(3) -0.018(2) -0.010(2)
C10" 0.0327(19) 0.0241(18) 0.040(2) 0.0006(16) 0.0047(18) 0.0024(16)
C11 0.043(2) 0.060(3) 0.039(2) 0.014(2) -0.010(2) -0.014(2)
C11" 0.0231(18) 0.0301(19) 0.053(2) -0.0044(16) -0.0004(18) -0.0173(19)
C11A 0.0335(19) 0.0299(19) 0.032(2) -0.0002(16) -0.0063(17) -0.0128(16)
C11B 0.0189(16) 0.0249(17) 0.036(2) 0.0045(14) -0.0020(16) -0.0053(16)
C11C 0.0180(15) 0.0169(15) 0.0296(19) 0.0001(13) -0.0028(14) -0.0013(14)
C12 0.0211(17) 0.034(2) 0.036(2) 0.0048(16) -0.0061(17) -0.0050(17)
C12" 0.046(2) 0.0252(18) 0.0226(18) -0.0024(17) 0.0074(18) 0.0029(15)
C13 0.0267(17) 0.0274(18) 0.033(2) 0.0084(15) -0.0051(17) 0.0008(16)
C13A 0.0175(15) 0.0237(16) 0.0244(18) -0.0019(14) 0.0012(14) 0.0029(14)

loop_
_atom_type_symbol
_atom_type_description
_atom_type_scat_dispersion_real
_atom_type_scat_dispersion_imag
_atom_type_scat_source
C C 0.0033 0.0016 'International Tables Vol C Tables 4.2.6.8 and 6.1.1.4'
H H 0.0000 0.0000 'International Tables Vol C Tables 4.2.6.8 and 6.1.1.4'
N N 0.0061 0.0033 'International Tables Vol C Tables 4.2.6.8 and 6.1.1.4'

loop_
_geom_angle_atom_site_label_1
_geom_angle_atom_site_label_2
_geom_angle_atom_site_label_3
_geom_angle
C13A C1 C3' 117.5(3)
C13A C1 C12" 106.5(3)
C3' C1 C12" 107.7(3)
C13A C1 C2 111.1(3)
C3' C1 C2 101.5(3)
C12" C1 C2 112.6(3)
C1" C1' C2 118.6(3)
C1" C1' C2' 112.8(3)
C2 C1' C2' 102.9(3)
C1" C1' H1' 107.3
C2 C1' H1' 107.3
C2' C1' H1' 107.3
C8" C1" C2" 110.4(4)
C8" C1" C1' 112.0(3)
C2" C1" C1' 110.1(3)
C8" C1" H1" 108.1
C2" C1" H1" 108.1
C1' C1" H1" 108.1
C3 C2 C9" 108.3(3)
C3 C2 C1' 118.6(3)
C9" C2 C1' 109.7(3)
C3 C2 C1 107.3(3)
C9" C2 C1 110.9(3)
C1' C2 C1 101.7(3)
C3' C2' C1' 107.2(3)
C3' C2' H2'1 110.3
C1' C2' H2'1 110.3
C3' C2' H2'2 110.3
C1' C2' H2'2 110.3
H2'1 C2' H2'2 108.5
C3" C2" C1" 114.6(4)
C3" C2" H2"1 108.6
C1" C2" H2"1 108.6
C3" C2" H2"2 108.6
C1" C2" H2"2 108.6
H2"1 C2" H2"2 107.6
C2 C3 C4 111.5(3)
C2 C3 H3A 109.3
C4 C3 H3A 109.3
C2 C3 H3B 109.3
C4 C3 H3B 109.3
H3A C3 H3B 108.0
C1 C3' C2' 104.0(3)
C1 C3' H3'1 111.0
C2' C3' H3'1 111.0
C1 C3' H3'2 111.0
C2' C3' H3'2 111.0
H3'1 C3' H3'2 109.0
C4" C3" C2" 114.5(5)
C4" C3" H3"1 108.6
C2" C3" H3"1 108.6
C4" C3" H3"2 108.6
C2" C3" H3"2 108.6
H3"1 C3" H3"2 107.6
C4A C4 C3 117.9(3)
C4A C4 H4A 107.8
C3 C4 H4A 107.8
C4A C4 H4B 107.8
C3 C4 H4B 107.8
H4A C4 H4B 107.2
C3" C4" C5" 117.3(7)
C3" C4" H4"1 108.0
C5" C4" H4"1 108.0
C3" C4" H4"2 108.0
C5" C4" H4"2 108.0
H4"1 C4" H4"2 107.2
C13A C4A C4 122.0(3)
C13A C4A C4B 121.8(3)
C4 C4A C4B 116.0(3)
C10" C4B C5 109.4(3)
C10" C4B C4A 106.3(3)
C5 C4B C4A 110.3(3)
C10" C4B C11C 114.8(3)
C5 C4B C11C 109.0(3)
C4A C4B C11C 107.1(3)
C4B C5 C6 113.2(3)
C4B C5 H5A 108.9
C6 C5 H5A 108.9
C4B C5 H5B 108.9
C6 C5 H5B 108.9
H5A C5 H5B 107.8
C6" C5" C7" 115.1(9)
C6" C5" C4" 112.2(7)
C7" C5" C4" 116.4(8)
C6" C5" H5" 103.7
C7" C5" H5" 103.7
C4" C5" H5" 103.7
C6A C6 C5 108.2(3)
C6A C6 H6A 110.1
C5 C6 H6A 110.1
C6A C6 H6B 110.1
C5 C6 H6B 110.1
H6A C6 H6B 108.4
C5" C6" H6"1 109.5
C5" C6" H6"2 109.5
H6"1 C6" H6"2 109.5
C5" C6" H6"3 109.5
H6"1 C6" H6"3 109.5
H6"2 C6" H6"3 109.5
N7 C6A C6 125.4(3)
N7 C6A C11B 115.5(3)
C6 C6A C11B 118.5(3)
C6A N7 C7A 106.1(3)
C5" C7" H7"1 109.5
C5" C7" H7"2 109.5
H7"1 C7" H7"2 109.5
C5" C7" H7"3 109.5
H7"1 C7" H7"3 109.5
H7"2 C7" H7"3 109.5
C8 C7A C11A 122.1(4)
C8 C7A N7 126.2(4)
C11A C7A N7 111.6(3)
C7A C8 C9 117.1(4)
C7A C8 H8 121.5
C9 C8 H8 121.5
C1" C8" H8"1 109.5
C1" C8" H8"2 109.5
H8"1 C8" H8"2 109.5
C1" C8" H8"3 109.5
H8"1 C8" H8"3 109.5
H8"2 C8" H8"3 109.5
C10 C9 C8 121.5(5)
C10 C9 H9 119.3
C8 C9 H9 119.3
C2 C9" H9"1 109.5
C2 C9" H9"2 109.5
H9"1 C9" H9"2 109.5
C2 C9" H9"3 109.5
H9"1 C9" H9"3 109.5
H9"2 C9" H9"3 109.5
C9 C10 C11 121.4(5)
C9 C10 H10 119.3
C11 C10 H10 119.3
C4B C10" H10A 109.5
C4B C10" H10B 109.5
H10A C10" H10B 109.5
C4B C10" H10C 109.5
H10A C10" H10C 109.5
H10B C10" H10C 109.5
C11A C11 C10 117.9(4)
C11A C11 H11 121.0
C10 C11 H11 121.0
C11B C11" H11A 109.5
C11B C11" H11B 109.5
H11A C11" H11B 109.5
C11B C11" H11C 109.5
H11A C11" H11C 109.5
H11B C11" H11C 109.5
C11 C11A C7A 120.0(4)
C11 C11A C11B 131.8(4)
C7A C11A C11B 107.9(3)
C11A C11B C6A 98.7(3)
C11A C11B C11" 108.7(3)
C6A C11B C11" 112.6(3)
C11A C11B C11C 113.8(3)
C6A C11B C11C 105.7(3)
C11" C11B C11C 115.9(3)
C12 C11C C4B 111.2(3)
C12 C11C C11B 113.1(3)
C4B C11C C11B 115.5(3)
C12 C11C H11D 105.3
C4B C11C H11D 105.3
C11B C11C H11D 105.3
C11C C12 C13 110.4(3)
C11C C12 H12A 109.6
C13 C12 H12A 109.6
C11C C12 H12B 109.6
C13 C12 H12B 109.6
H12A C12 H12B 108.1
C1 C12" H12C 109.5
C1 C12" H12D 109.5
H12C C12" H12D 109.5
C1 C12" H12E 109.5
H12C C12" H12E 109.5
H12D C12" H12E 109.5
C13A C13 C12 115.1(3)
C13A C13 H13A 108.5
C12 C13 H13A 108.5
C13A C13 H13B 108.5
C12 C13 H13B 108.5
H13A C13 H13B 107.5
C4A C13A C13 124.0(3)
C4A C13A C1 119.7(3)
C13 C13A C1 116.1(3)

loop_
_geom_bond_atom_site_label_1
_geom_bond_atom_site_label_2
_geom_bond_distance
C1 C13A 1.517(5)
C1 C3' 1.530(5)
C1 C12" 1.548(5)
C1 C2 1.562(5)
C1' C1" 1.544(5)
C1' C2 1.552(5)
C1' C2' 1.561(5)
C1' H1' 0.9800
C1" C8" 1.526(6)
C1" C2" 1.540(6)
C1" H1" 0.9800
C2 C3 1.528(5)
C2 C9" 1.546(5)
C2' C3' 1.550(5)
C2' H2'1 0.9700
C2' H2'2 0.9700
C2" C3" 1.537(6)
C2" H2"1 0.9700
C2" H2"2 0.9700
C3 C4 1.542(5)
C3 H3A 0.9700
C3 H3B 0.9700
C3' H3'1 0.9700
C3' H3'2 0.9700
C3" C4" 1.478(8)
C3" H3"1 0.9700
C3" H3"2 0.9700
C4 C4A 1.510(5)
C4 H4A 0.9700
C4 H4B 0.9700
C4" C5" 1.522(9)
C4" H4"1 0.9700
C4" H4"2 0.9700
C4A C13A 1.339(4)
C4A C4B 1.545(5)
C4B C10" 1.538(5)
C4B C5 1.540(5)
C4B C11C 1.559(5)
C5 C6 1.550(5)
C5 H5A 0.9700
C5 H5B 0.9700
C5" C6" 1.429(10)
C5" C7" 1.433(13)
C5" H5" 0.9800
C6 C6A 1.479(5)
C6 H6A 0.9700
C6 H6B 0.9700
C6" H6"1 0.9600
C6" H6"2 0.9600
C6" H6"3 0.9600
C6A N7 1.289(5)
C6A C11B 1.527(5)
N7 C7A 1.433(5)
C7" H7"1 0.9600
C7" H7"2 0.9600
C7" H7"3 0.9600
C7A C8 1.383(6)
C7A C11A 1.389(6)
C8 C9 1.385(7)
C8 H8 0.9300
C8" H8"1 0.9600
C8" H8"2 0.9600
C8" H8"3 0.9600
C9 C10 1.370(8)
C9 H9 0.9300
C9" H9"1 0.9600
C9" H9"2 0.9600
C9" H9"3 0.9600
C10 C11 1.388(7)
C10 H10 0.9300
C10" H10A 0.9600
C10" H10B 0.9600
C10" H10C 0.9600
C11 C11A 1.385(6)
C11 H11 0.9300
C11" C11B 1.543(5)
C11" H11A 0.9600
C11" H11B 0.9600
C11" H11C 0.9600
C11A C11B 1.509(5)
C11B C11C 1.566(5)
C11C C12 1.520(5)
C11C H11D 0.9800
C12 C13 1.522(5)
C12 H12A 0.9700
C12 H12B 0.9700
C12" H12C 0.9600
C12" H12D 0.9600
C12" H12E 0.9600
C13 C13A 1.503(5)
C13 H13A 0.9700
C13 H13B 0.9700

loop_
_geom_torsion_atom_site_label_1
_geom_torsion_atom_site_label_2
_geom_torsion_atom_site_label_3
_geom_torsion_atom_site_label_4
_geom_torsion
C2 C1' C1" C8" -59.5(5)
C2' C1' C1" C8" -179.8(3)
C2 C1' C1" C2" 177.3(4)
C2' C1' C1" C2" 56.9(5)
C1" C1' C2 C3 79.7(4)
C2' C1' C2 C3 -155.0(3)
C1" C1' C2 C9" -45.5(4)
C2' C1' C2 C9" 79.9(3)
C1" C1' C2 C1 -163.0(3)
C2' C1' C2 C1 -37.6(3)
C13A C1 C2 C3 -61.1(3)
C3' C1 C2 C3 173.2(3)
C12" C1 C2 C3 58.3(4)
C13A C1 C2 C9" 57.1(4)
C3' C1 C2 C9" -68.6(3)
C12" C1 C2 C9" 176.5(3)
C13A C1 C2 C1' 173.7(3)
C3' C1 C2 C1' 48.0(3)
C12" C1 C2 C1' -66.9(3)
C1" C1' C2' C3' 143.0(3)
C2 C1' C2' C3' 14.0(4)
C8" C1" C2" C3" 75.7(5)
C1' C1" C2" C3" -160.1(4)
C9" C2 C3 C4 -65.0(4)
C1' C2 C3 C4 169.2(3)
C1 C2 C3 C4 54.9(4)
C13A C1 C3' C2' -160.1(3)
C12" C1 C3' C2' 79.7(4)
C2 C1 C3' C2' -38.8(3)
C1' C2' C3' C1 15.6(4)
C1" C2" C3" C4" 178.7(6)
C2 C3 C4 C4A -26.4(4)
C2" C3" C4" C5" -171.2(6)
C3 C4 C4A C13A 0.4(5)
C3 C4 C4A C4B 174.4(3)
C13A C4A C4B C10" 93.4(4)
C4 C4A C4B C10" -80.7(4)
C13A C4A C4B C5 -148.2(3)
C4 C4A C4B C5 37.8(4)
C13A C4A C4B C11C -29.7(4)
C4 C4A C4B C11C 156.2(3)
C10" C4B C5 C6 -72.6(4)
C4A C4B C5 C6 170.9(3)
C11C C4B C5 C6 53.6(4)
C3" C4" C5" C6" -68.2(12)
C3" C4" C5" C7" 67.3(12)
C4B C5 C6 C6A -55.2(4)
C5 C6 C6A N7 -112.6(4)
C5 C6 C6A C11B 58.1(4)
C6 C6A N7 C7A 173.5(3)
C11B C6A N7 C7A 2.6(4)
C6A N7 C7A C8 175.1(4)
C6A N7 C7A C11A -2.9(4)
C11A C7A C8 C9 0.1(6)
N7 C7A C8 C9 -177.8(4)
C7A C8 C9 C10 0.4(8)
C8 C9 C10 C11 0.1(8)
C9 C10 C11 C11A -1.1(8)
C10 C11 C11A C7A 1.5(6)
C10 C11 C11A C11B 175.2(4)
C8 C7A C11A C11 -1.1(6)
N7 C7A C11A C11 177.1(3)
C8 C7A C11A C11B -176.1(4)
N7 C7A C11A C11B 2.1(4)
C11 C11A C11B C6A -174.7(4)
C7A C11A C11B C6A -0.5(4)
C11 C11A C11B C11" -57.1(5)
C7A C11A C11B C11" 117.1(3)
C11 C11A C11B C11C 73.8(5)
C7A C11A C11B C11C -112.0(3)
N7 C6A C11B C11A -1.4(4)
C6 C6A C11B C11A -173.0(3)
N7 C6A C11B C11" -116.0(4)
C6 C6A C11B C11" 72.4(4)
N7 C6A C11B C11C 116.5(3)
C6 C6A C11B C11C -55.1(4)
C10" C4B C11C C12 -60.6(4)
C5 C4B C11C C12 176.3(3)
C4A C4B C11C C12 57.1(3)
C10" C4B C11C C11B 70.0(4)
C5 C4B C11C C11B -53.0(4)
C4A C4B C11C C11B -172.3(3)
C11A C11B C11C C12 -72.1(4)
C6A C11B C11C C12 -179.3(3)
C11" C11B C11C C12 55.2(4)
C11A C11B C11C C4B 158.2(3)
C6A C11B C11C C4B 50.9(4)
C11" C11B C11C C4B -74.6(4)
C4B C11C C12 C13 -60.9(4)
C11B C11C C12 C13 167.2(3)
C11C C12 C13 C13A 34.0(4)
C4 C4A C13A C13 179.3(3)
C4B C4A C13A C13 5.6(5)
C4 C4A C13A C1 -6.4(5)
C4B C4A C13A C1 179.9(3)
C12 C13 C13A C4A -6.9(5)
C12 C13 C13A C1 178.5(3)
C3' C1 C13A C4A 153.6(3)
C12" C1 C13A C4A -85.6(4)
C2 C1 C13A C4A 37.4(4)
C3' C1 C13A C13 -31.6(4)
C12" C1 C13A C13 89.2(4)
C2 C1 C13A C13 -147.8(3)

loop_
_cod_related_entry_id
_cod_related_entry_database
_cod_related_entry_code
1 ChemSpider 21196375
